data_4068011
loop_
_publ_author_name
'Xiao, Jie'
'Deng, Liang'

_publ_section_title
;
 Synthesis, Structure, and Reactivity Study of Iron(II) Complexes with
 Bulky Bis(anilido)thioether Ligation
;
_journal_issue 1
_journal_name_full Organometallics
_journal_page_first 428
_journal_paper_doi 10.1021/om201010a
_journal_volume 31
_journal_year 2012
_chemical_formula_sum 'C41 H50 Fe N4 S'
_chemical_formula_weight 686.76
_chemical_name_systematic
; 
 ? 
;
_space_group_IT_number 14
_symmetry_cell_setting monoclinic
_symmetry_space_group_name_Hall '-P 2ybc'
_symmetry_space_group_name_H-M 'P 1 21/c 1'
_atom_sites_solution_hydrogens geom
_atom_sites_solution_primary direct
_atom_sites_solution_secondary difmap
_audit_creation_method SHELXL-97
_cell_angle_alpha 90.00
_cell_angle_beta 93.0370(10)
_cell_angle_gamma 90.00
_cell_formula_units_Z 4
_cell_length_a 10.1974(6)
_cell_length_b 19.5763(11)
_cell_length_c 18.7992(10)
_cell_measurement_reflns_used 5632
_cell_measurement_temperature 293(2)
_cell_measurement_theta_max 51.714
_cell_measurement_theta_min 4.339
_cell_volume 3747.6(4)
_computing_cell_refinement 'Bruker SMART'
_computing_data_collection 'Bruker SMART'
_computing_data_reduction 'Bruker SHELXTL'
_computing_molecular_graphics 'Bruker SHELXTL'
_computing_publication_material 'Bruker SHELXTL'
_computing_structure_refinement 'SHELXL-97 (Sheldrick, 1997)'
_computing_structure_solution 'SHELXS-97 (Sheldrick, 1990)'
_diffrn_ambient_temperature 293(2)
_diffrn_measured_fraction_theta_full 0.995
_diffrn_measured_fraction_theta_max 0.995
_diffrn_measurement_device_type 'CCD area detector'
_diffrn_measurement_method 'phi and omega scans'
_diffrn_radiation_monochromator graphite
_diffrn_radiation_source 'fine-focus sealed tube'
_diffrn_radiation_type MoK\a
_diffrn_radiation_wavelength 0.71073
_diffrn_reflns_av_R_equivalents 0.0475
_diffrn_reflns_av_sigmaI/netI 0.0549
_diffrn_reflns_limit_h_max 12
_diffrn_reflns_limit_h_min -12
_diffrn_reflns_limit_k_max 22
_diffrn_reflns_limit_k_min -25
_diffrn_reflns_limit_l_max 24
_diffrn_reflns_limit_l_min -21
_diffrn_reflns_number 21907
_diffrn_reflns_theta_full 27.00
_diffrn_reflns_theta_max 27.00
_diffrn_reflns_theta_min 2.08
_exptl_absorpt_coefficient_mu 0.491
_exptl_absorpt_correction_T_max 1.00000
_exptl_absorpt_correction_T_min 0.81239
_exptl_absorpt_correction_type empirical
_exptl_absorpt_process_details sadabs
_exptl_crystal_colour yellow
_exptl_crystal_density_diffrn 1.217
_exptl_crystal_density_method 'not measured'
_exptl_crystal_description prismatic
_exptl_crystal_F_000 1464
_exptl_crystal_size_max 0.229
_exptl_crystal_size_mid 0.213
_exptl_crystal_size_min 0.156
_refine_diff_density_max 0.398
_refine_diff_density_min -0.223
_refine_diff_density_rms 0.049
_refine_ls_extinction_method none
_refine_ls_goodness_of_fit_ref 0.929
_refine_ls_hydrogen_treatment constr
_refine_ls_matrix_type full
_refine_ls_number_parameters 436
_refine_ls_number_reflns 8134
_refine_ls_number_restraints 0
_refine_ls_restrained_S_all 0.929
_refine_ls_R_factor_all 0.0618
_refine_ls_R_factor_gt 0.0409
_refine_ls_shift/su_max 0.033
_refine_ls_shift/su_mean 0.002
_refine_ls_structure_factor_coef Fsqd
_refine_ls_weighting_details 'calc w=1/[\s^2^(Fo^2^)+(0.0527P)^2^+0.0000P] where P=(Fo^2^+2Fc^2^)/3'
_refine_ls_weighting_scheme calc
_refine_ls_wR_factor_gt 0.0992
_refine_ls_wR_factor_ref 0.1053
_reflns_number_gt 5547
_reflns_number_total 8134
_reflns_threshold_expression >2sigma(I)
_cod_data_source_file om201010a_si_002.cif
_cod_data_source_block 4
_cod_depositor_comments
;
The following automatic conversions were performed:

'_symmetry_cell_setting' value 'Monoclinic' changed to 'monoclinic'
according to /home/saulius/struct/CIF-dictionaries/cif_core.dic
dictionary named 'cif_core.dic' version 2.4.1 from 2010-06-29.

Automatic conversion script
Id: cif_fix_values 1715 2011-07-08 13:25:40Z adriana 
;
_cod_original_sg_symbol_H-M P2(1)/c
_cod_database_code 4068011

loop_
_symmetry_equiv_pos_as_xyz
'x, y, z'
'-x, y+1/2, -z+1/2'
'-x, -y, -z'
'x, -y-1/2, z-1/2'

loop_
_atom_site_label
_atom_site_type_symbol
_atom_site_fract_x
_atom_site_fract_y
_atom_site_fract_z
_atom_site_U_iso_or_equiv
_atom_site_adp_type
_atom_site_occupancy
_atom_site_symmetry_multiplicity
_atom_site_calc_flag
_atom_site_refinement_flags
Fe1 Fe 0.78389(3) 0.110585(14) 0.780284(15) 0.03749(10) Uani 1 1 d .
S1 S 1.01267(5) 0.15317(3) 0.81313(3) 0.04328(14) Uani 1 1 d .
N1 N 0.74145(16) 0.17283(8) 0.85988(8) 0.0421(4) Uani 1 1 d .
N2 N 0.82945(16) 0.14593(9) 0.68397(9) 0.0417(4) Uani 1 1 d .
N3 N 0.81933(17) -0.05195(9) 0.79799(10) 0.0481(4) Uani 1 1 d .
N4 N 0.61786(17) -0.02587(9) 0.77209(10) 0.0477(4) Uani 1 1 d .
C1 C 0.9504(2) 0.22959(10) 0.85013(10) 0.0408(5) Uani 1 1 d .
C2 C 1.0319(2) 0.28538(11) 0.86112(11) 0.0507(6) Uani 1 1 d .
H2 H 1.1165 0.2841 0.8450 0.061 Uiso 1 1 calc R
C3 C 0.9902(3) 0.34270(12) 0.89548(12) 0.0605(7) Uani 1 1 d .
H3 H 1.0446 0.3806 0.9016 0.073 Uiso 1 1 calc R
C4 C 0.8655(3) 0.34264(12) 0.92065(12) 0.0585(6) Uani 1 1 d .
H4 H 0.8364 0.3809 0.9444 0.070 Uiso 1 1 calc R
C5 C 0.7833(2) 0.28719(12) 0.91139(11) 0.0521(6) Uani 1 1 d .
H5 H 0.7008 0.2884 0.9302 0.062 Uiso 1 1 calc R
C6 C 0.8217(2) 0.22871(10) 0.87402(10) 0.0404(5) Uani 1 1 d .
C7 C 0.6237(2) 0.16710(10) 0.89755(10) 0.0411(5) Uani 1 1 d .
C8 C 0.6217(2) 0.12484(11) 0.95738(11) 0.0477(5) Uani 1 1 d .
C9 C 0.5032(2) 0.11350(12) 0.98899(12) 0.0540(6) Uani 1 1 d .
H9 H 0.5022 0.0850 1.0285 0.065 Uiso 1 1 calc R
C10 C 0.3870(2) 0.14311(12) 0.96375(12) 0.0519(6) Uani 1 1 d .
C11 C 0.3917(2) 0.18671(11) 0.90718(12) 0.0490(5) Uani 1 1 d .
H11 H 0.3147 0.2082 0.8906 0.059 Uiso 1 1 calc R
C12 C 0.5067(2) 0.20013(10) 0.87347(11) 0.0440(5) Uani 1 1 d .
C13 C 0.7452(3) 0.09184(15) 0.98671(14) 0.0784(9) Uani 1 1 d .
H13A H 0.7728 0.0578 0.9539 0.118 Uiso 1 1 calc R
H13B H 0.7294 0.0707 1.0315 0.118 Uiso 1 1 calc R
H13C H 0.8126 0.1258 0.9935 0.118 Uiso 1 1 calc R
C14 C 0.2585(3) 0.12800(15) 0.99767(15) 0.0801(8) Uani 1 1 d .
H14A H 0.1932 0.1603 0.9809 0.120 Uiso 1 1 calc R
H14B H 0.2710 0.1315 1.0485 0.120 Uiso 1 1 calc R
H14C H 0.2301 0.0826 0.9851 0.120 Uiso 1 1 calc R
C15 C 0.5055(2) 0.24852(12) 0.81154(12) 0.0580(6) Uani 1 1 d .
H15A H 0.5193 0.2235 0.7687 0.087 Uiso 1 1 calc R
H15B H 0.5742 0.2816 0.8192 0.087 Uiso 1 1 calc R
H15C H 0.4222 0.2714 0.8071 0.087 Uiso 1 1 calc R
C16 C 1.0508(2) 0.17464(10) 0.72527(11) 0.0432(5) Uani 1 1 d .
C17 C 1.1787(2) 0.19227(12) 0.71173(13) 0.0541(6) Uani 1 1 d .
H17 H 1.2425 0.1934 0.7489 0.065 Uiso 1 1 calc R
C18 C 1.2122(2) 0.20810(13) 0.64359(15) 0.0662(7) Uani 1 1 d .
H18 H 1.2978 0.2203 0.6345 0.079 Uiso 1 1 calc R
C19 C 1.1167(3) 0.20552(13) 0.58939(14) 0.0644(7) Uani 1 1 d .
H19 H 1.1384 0.2165 0.5433 0.077 Uiso 1 1 calc R
C20 C 0.9902(2) 0.18709(12) 0.60154(12) 0.0540(6) Uani 1 1 d .
H20 H 0.9279 0.1865 0.5636 0.065 Uiso 1 1 calc R
C21 C 0.9519(2) 0.16890(10) 0.67019(11) 0.0411(5) Uani 1 1 d .
C22 C 0.7334(2) 0.14468(11) 0.62602(10) 0.0399(5) Uani 1 1 d .
C23 C 0.7131(2) 0.08582(11) 0.58520(11) 0.0440(5) Uani 1 1 d .
C24 C 0.6089(2) 0.08320(12) 0.53521(11) 0.0495(6) Uani 1 1 d .
H24 H 0.5950 0.0434 0.5088 0.059 Uiso 1 1 calc R
C25 C 0.5244(2) 0.13777(12) 0.52309(11) 0.0479(5) Uani 1 1 d .
C26 C 0.5514(2) 0.19715(11) 0.56093(11) 0.0467(5) Uani 1 1 d .
H26 H 0.4982 0.2351 0.5520 0.056 Uiso 1 1 calc R
C27 C 0.6541(2) 0.20229(10) 0.61140(11) 0.0420(5) Uani 1 1 d .
C28 C 0.8047(2) 0.02548(12) 0.59482(13) 0.0625(7) Uani 1 1 d .
H28A H 0.8936 0.0415 0.6011 0.094 Uiso 1 1 calc R
H28B H 0.7964 -0.0032 0.5534 0.094 Uiso 1 1 calc R
H28C H 0.7824 -0.0001 0.6360 0.094 Uiso 1 1 calc R
C29 C 0.4073(3) 0.13272(14) 0.47087(14) 0.0722(8) Uani 1 1 d .
H29A H 0.3362 0.1108 0.4934 0.108 Uiso 1 1 calc R
H29B H 0.4304 0.1064 0.4303 0.108 Uiso 1 1 calc R
H29C H 0.3808 0.1777 0.4557 0.108 Uiso 1 1 calc R
C30 C 0.6835(2) 0.26898(11) 0.64828(12) 0.0602(6) Uani 1 1 d .
H30A H 0.7511 0.2925 0.6245 0.090 Uiso 1 1 calc R
H30B H 0.7126 0.2605 0.6969 0.090 Uiso 1 1 calc R
H30C H 0.6055 0.2965 0.6471 0.090 Uiso 1 1 calc R
C31 C 0.7383(2) 0.00320(10) 0.78460(10) 0.0408(5) Uani 1 1 d .
C32 C 0.7502(3) -0.11160(12) 0.79398(15) 0.0690(7) Uani 1 1 d .
H32 H 0.7842 -0.1554 0.8007 0.083 Uiso 1 1 calc R
C33 C 0.6251(3) -0.09548(12) 0.77870(16) 0.0712(8) Uani 1 1 d .
H33 H 0.5553 -0.1259 0.7734 0.085 Uiso 1 1 calc R
C34 C 0.9640(2) -0.04877(11) 0.81473(13) 0.0521(6) Uani 1 1 d .
C35 C 0.9894(2) -0.01173(12) 0.88454(12) 0.0610(7) Uani 1 1 d .
H35A H 0.9473 0.0321 0.8821 0.092 Uiso 1 1 calc R
H35B H 1.0822 -0.0058 0.8935 0.092 Uiso 1 1 calc R
H35C H 0.9547 -0.0380 0.9223 0.092 Uiso 1 1 calc R
C36 C 1.0287(2) -0.01389(13) 0.75268(13) 0.0616(7) Uani 1 1 d .
H36A H 1.0224 -0.0431 0.7116 0.092 Uiso 1 1 calc R
H36B H 1.1195 -0.0052 0.7657 0.092 Uiso 1 1 calc R
H36C H 0.9849 0.0285 0.7418 0.092 Uiso 1 1 calc R
C37 C 1.0196(3) -0.12105(14) 0.82206(17) 0.0831(9) Uani 1 1 d .
H37A H 0.9786 -0.1444 0.8599 0.125 Uiso 1 1 calc R
H37B H 1.1127 -0.1188 0.8326 0.125 Uiso 1 1 calc R
H37C H 1.0025 -0.1454 0.7782 0.125 Uiso 1 1 calc R
C38 C 0.4887(2) 0.00843(11) 0.75762(12) 0.0464(5) Uani 1 1 d .
C39 C 0.4156(3) -0.02758(15) 0.69556(14) 0.0795(8) Uani 1 1 d .
H39A H 0.4702 -0.0290 0.6555 0.119 Uiso 1 1 calc R
H39B H 0.3363 -0.0031 0.6827 0.119 Uiso 1 1 calc R
H39C H 0.3943 -0.0733 0.7093 0.119 Uiso 1 1 calc R
C40 C 0.4128(2) 0.00416(15) 0.82498(13) 0.0710(7) Uani 1 1 d .
H40A H 0.3890 -0.0425 0.8334 0.106 Uiso 1 1 calc R
H40B H 0.3347 0.0315 0.8194 0.106 Uiso 1 1 calc R
H40C H 0.4666 0.0208 0.8647 0.106 Uiso 1 1 calc R
C41 C 0.5083(2) 0.08217(12) 0.73732(13) 0.0573(6) Uani 1 1 d .
H41A H 0.5513 0.1061 0.7766 0.086 Uiso 1 1 calc R
H41B H 0.4245 0.1029 0.7257 0.086 Uiso 1 1 calc R
H41C H 0.5615 0.0845 0.6968 0.086 Uiso 1 1 calc R

loop_
_atom_site_aniso_label
_atom_site_aniso_U_11
_atom_site_aniso_U_22
_atom_site_aniso_U_33
_atom_site_aniso_U_23
_atom_site_aniso_U_13
_atom_site_aniso_U_12
Fe1 0.03408(17) 0.03497(17) 0.04326(18) -0.00066(13) 0.00050(12) -0.00267(12)
S1 0.0350(3) 0.0428(3) 0.0514(3) -0.0012(2) -0.0040(2) -0.0002(2)
N1 0.0386(10) 0.0431(10) 0.0450(10) -0.0056(8) 0.0058(8) -0.0025(8)
N2 0.0364(10) 0.0463(10) 0.0423(10) -0.0009(8) 0.0013(8) -0.0091(8)
N3 0.0465(11) 0.0341(10) 0.0631(12) -0.0005(9) -0.0019(9) 0.0021(8)
N4 0.0404(11) 0.0404(10) 0.0623(12) -0.0054(9) 0.0023(9) -0.0058(8)
C1 0.0434(12) 0.0415(12) 0.0368(11) -0.0019(9) -0.0043(9) -0.0025(9)
C2 0.0478(14) 0.0528(14) 0.0510(13) -0.0013(11) -0.0013(11) -0.0103(11)
C3 0.0735(18) 0.0483(15) 0.0591(15) -0.0073(12) -0.0010(13) -0.0193(13)
C4 0.0760(18) 0.0486(15) 0.0510(14) -0.0124(11) 0.0041(13) -0.0019(12)
C5 0.0556(15) 0.0545(14) 0.0464(13) -0.0070(11) 0.0064(11) 0.0001(11)
C6 0.0444(12) 0.0419(12) 0.0344(11) -0.0003(9) -0.0021(9) -0.0020(9)
C7 0.0411(12) 0.0413(12) 0.0410(12) -0.0042(9) 0.0026(9) -0.0024(9)
C8 0.0516(14) 0.0507(14) 0.0406(12) 0.0018(10) 0.0005(10) 0.0066(11)
C9 0.0694(17) 0.0521(14) 0.0414(12) 0.0050(11) 0.0121(12) -0.0025(12)
C10 0.0515(15) 0.0536(14) 0.0517(14) -0.0106(11) 0.0120(11) -0.0052(11)
C11 0.0424(13) 0.0475(13) 0.0570(14) -0.0042(11) 0.0023(11) 0.0041(10)
C12 0.0458(13) 0.0390(12) 0.0471(12) -0.0010(10) 0.0010(10) 0.0012(10)
C13 0.074(2) 0.099(2) 0.0617(17) 0.0241(15) 0.0034(14) 0.0286(16)
C14 0.0694(19) 0.090(2) 0.083(2) -0.0055(16) 0.0304(16) -0.0117(16)
C15 0.0597(16) 0.0525(15) 0.0612(15) 0.0119(12) -0.0036(12) 0.0033(11)
C16 0.0358(12) 0.0394(12) 0.0549(13) -0.0071(10) 0.0059(10) -0.0020(9)
C17 0.0365(12) 0.0541(14) 0.0719(16) -0.0155(12) 0.0060(11) -0.0078(10)
C18 0.0449(15) 0.0713(18) 0.0845(19) -0.0140(15) 0.0222(14) -0.0154(12)
C19 0.0660(17) 0.0665(17) 0.0631(16) -0.0066(13) 0.0260(14) -0.0162(13)
C20 0.0555(15) 0.0585(15) 0.0485(13) -0.0055(11) 0.0082(11) -0.0144(12)
C21 0.0405(12) 0.0357(11) 0.0476(12) -0.0071(9) 0.0049(10) -0.0071(9)
C22 0.0369(12) 0.0454(13) 0.0375(11) 0.0021(9) 0.0036(9) -0.0087(9)
C23 0.0447(13) 0.0431(12) 0.0441(12) -0.0007(10) 0.0013(10) -0.0051(10)
C24 0.0541(14) 0.0450(13) 0.0491(13) -0.0045(11) -0.0013(11) -0.0091(11)
C25 0.0438(13) 0.0527(14) 0.0467(13) 0.0063(11) -0.0011(10) -0.0105(11)
C26 0.0440(13) 0.0462(13) 0.0503(13) 0.0095(10) 0.0046(10) -0.0028(10)
C27 0.0448(12) 0.0396(12) 0.0420(12) 0.0048(9) 0.0075(10) -0.0092(9)
C28 0.0617(16) 0.0549(15) 0.0698(16) -0.0120(13) -0.0075(13) 0.0054(12)
C29 0.0647(18) 0.0752(18) 0.0737(18) 0.0059(14) -0.0241(14) -0.0092(14)
C30 0.0746(18) 0.0451(14) 0.0609(15) -0.0026(11) 0.0037(13) -0.0055(12)
C31 0.0391(12) 0.0372(11) 0.0460(12) -0.0001(9) 0.0007(9) -0.0022(9)
C32 0.0698(19) 0.0335(13) 0.103(2) -0.0028(13) -0.0020(16) -0.0022(12)
C33 0.0595(17) 0.0379(14) 0.116(2) -0.0085(14) -0.0003(16) -0.0147(12)
C34 0.0470(14) 0.0432(13) 0.0651(15) -0.0018(11) -0.0066(11) 0.0118(10)
C35 0.0613(16) 0.0582(16) 0.0617(16) 0.0043(12) -0.0133(12) 0.0071(12)
C36 0.0445(14) 0.0670(17) 0.0730(17) -0.0089(13) 0.0021(12) 0.0099(12)
C37 0.077(2) 0.0566(17) 0.113(2) -0.0005(16) -0.0191(18) 0.0255(14)
C38 0.0339(12) 0.0524(14) 0.0527(13) -0.0072(11) -0.0010(10) -0.0058(10)
C39 0.0644(18) 0.089(2) 0.084(2) -0.0290(16) -0.0136(15) -0.0054(15)
C40 0.0560(16) 0.090(2) 0.0679(17) 0.0031(14) 0.0164(13) -0.0073(14)
C41 0.0358(12) 0.0618(15) 0.0743(16) 0.0065(13) 0.0015(11) 0.0039(11)

loop_
_atom_type_symbol
_atom_type_description
_atom_type_scat_dispersion_real
_atom_type_scat_dispersion_imag
_atom_type_scat_source
C C 0.0033 0.0016 'International Tables Vol C Tables 4.2.6.8 and 6.1.1.4'
H H 0.0000 0.0000 'International Tables Vol C Tables 4.2.6.8 and 6.1.1.4'
N N 0.0061 0.0033 'International Tables Vol C Tables 4.2.6.8 and 6.1.1.4'
S S 0.1246 0.1234 'International Tables Vol C Tables 4.2.6.8 and 6.1.1.4'
Fe Fe 0.3463 0.8444 'International Tables Vol C Tables 4.2.6.8 and 6.1.1.4'

loop_
_geom_angle_atom_site_label_1
_geom_angle_atom_site_label_2
_geom_angle_atom_site_label_3
_geom_angle
N1 Fe1 N2 122.25(7)
N1 Fe1 C31 120.78(7)
N2 Fe1 C31 115.41(7)
N1 Fe1 S1 81.32(5)
N2 Fe1 S1 81.50(5)
C31 Fe1 S1 120.75(6)
C16 S1 C1 105.42(9)
C16 S1 Fe1 95.53(7)
C1 S1 Fe1 91.65(7)
C6 N1 C7 118.05(16)
C6 N1 Fe1 118.53(13)
C7 N1 Fe1 123.00(13)
C21 N2 C22 117.31(16)
C21 N2 Fe1 122.71(14)
C22 N2 Fe1 119.92(12)
C32 N3 C31 111.01(19)
C32 N3 C34 123.32(18)
C31 N3 C34 125.67(17)
C31 N4 C33 110.84(19)
C31 N4 C38 128.54(18)
C33 N4 C38 120.51(19)
C2 C1 C6 121.7(2)
C2 C1 S1 119.89(17)
C6 C1 S1 118.14(15)
C3 C2 C1 121.2(2)
C3 C2 H2 119.4
C1 C2 H2 119.4
C2 C3 C4 118.3(2)
C2 C3 H3 120.8
C4 C3 H3 120.8
C5 C4 C3 121.6(2)
C5 C4 H4 119.2
C3 C4 H4 119.2
C4 C5 C6 121.3(2)
C4 C5 H5 119.3
C6 C5 H5 119.3
N1 C6 C5 124.14(19)
N1 C6 C1 119.97(18)
C5 C6 C1 115.89(19)
C8 C7 C12 118.80(19)
C8 C7 N1 119.56(19)
C12 C7 N1 121.55(18)
C9 C8 C7 119.2(2)
C9 C8 C13 120.5(2)
C7 C8 C13 120.4(2)
C10 C9 C8 122.3(2)
C10 C9 H9 118.8
C8 C9 H9 118.8
C11 C10 C9 117.7(2)
C11 C10 C14 121.0(2)
C9 C10 C14 121.2(2)
C10 C11 C12 122.6(2)
C10 C11 H11 118.7
C12 C11 H11 118.7
C11 C12 C7 119.20(19)
C11 C12 C15 120.1(2)
C7 C12 C15 120.71(19)
C8 C13 H13A 109.5
C8 C13 H13B 109.5
H13A C13 H13B 109.5
C8 C13 H13C 109.5
H13A C13 H13C 109.5
H13B C13 H13C 109.5
C10 C14 H14A 109.5
C10 C14 H14B 109.5
H14A C14 H14B 109.5
C10 C14 H14C 109.5
H14A C14 H14C 109.5
H14B C14 H14C 109.5
C12 C15 H15A 109.5
C12 C15 H15B 109.5
H15A C15 H15B 109.5
C12 C15 H15C 109.5
H15A C15 H15C 109.5
H15B C15 H15C 109.5
C17 C16 C21 121.9(2)
C17 C16 S1 119.12(17)
C21 C16 S1 118.86(15)
C18 C17 C16 120.6(2)
C18 C17 H17 119.7
C16 C17 H17 119.7
C19 C18 C17 118.8(2)
C19 C18 H18 120.6
C17 C18 H18 120.6
C20 C19 C18 121.5(2)
C20 C19 H19 119.2
C18 C19 H19 119.2
C19 C20 C21 121.8(2)
C19 C20 H20 119.1
C21 C20 H20 119.1
N2 C21 C16 120.82(18)
N2 C21 C20 123.78(19)
C16 C21 C20 115.38(19)
C23 C22 C27 119.22(19)
C23 C22 N2 120.72(19)
C27 C22 N2 120.01(18)
C24 C23 C22 119.4(2)
C24 C23 C28 120.04(19)
C22 C23 C28 120.51(19)
C23 C24 C25 122.2(2)
C23 C24 H24 118.9
C25 C24 H24 118.9
C26 C25 C24 117.3(2)
C26 C25 C29 121.3(2)
C24 C25 C29 121.4(2)
C27 C26 C25 122.6(2)
C27 C26 H26 118.7
C25 C26 H26 118.7
C26 C27 C22 118.94(19)
C26 C27 C30 120.5(2)
C22 C27 C30 120.56(19)
C23 C28 H28A 109.5
C23 C28 H28B 109.5
H28A C28 H28B 109.5
C23 C28 H28C 109.5
H28A C28 H28C 109.5
H28B C28 H28C 109.5
C25 C29 H29A 109.5
C25 C29 H29B 109.5
H29A C29 H29B 109.5
C25 C29 H29C 109.5
H29A C29 H29C 109.5
H29B C29 H29C 109.5
C27 C30 H30A 109.5
C27 C30 H30B 109.5
H30A C30 H30B 109.5
C27 C30 H30C 109.5
H30A C30 H30C 109.5
H30B C30 H30C 109.5
N4 C31 N3 103.36(17)
N4 C31 Fe1 126.49(15)
N3 C31 Fe1 130.12(15)
C33 C32 N3 107.2(2)
C33 C32 H32 126.4
N3 C32 H32 126.4
C32 C33 N4 107.6(2)
C32 C33 H33 126.2
N4 C33 H33 126.2
N3 C34 C35 108.96(19)
N3 C34 C37 109.75(19)
C35 C34 C37 108.7(2)
N3 C34 C36 108.60(18)
C35 C34 C36 112.8(2)
C37 C34 C36 108.0(2)
C34 C35 H35A 109.5
C34 C35 H35B 109.5
H35A C35 H35B 109.5
C34 C35 H35C 109.5
H35A C35 H35C 109.5
H35B C35 H35C 109.5
C34 C36 H36A 109.5
C34 C36 H36B 109.5
H36A C36 H36B 109.5
C34 C36 H36C 109.5
H36A C36 H36C 109.5
H36B C36 H36C 109.5
C34 C37 H37A 109.5
C34 C37 H37B 109.5
H37A C37 H37B 109.5
C34 C37 H37C 109.5
H37A C37 H37C 109.5
H37B C37 H37C 109.5
N4 C38 C41 110.48(17)
N4 C38 C40 107.89(19)
C41 C38 C40 110.1(2)
N4 C38 C39 108.85(19)
C41 C38 C39 108.3(2)
C40 C38 C39 111.2(2)
C38 C39 H39A 109.5
C38 C39 H39B 109.5
H39A C39 H39B 109.5
C38 C39 H39C 109.5
H39A C39 H39C 109.5
H39B C39 H39C 109.5
C38 C40 H40A 109.5
C38 C40 H40B 109.5
H40A C40 H40B 109.5
C38 C40 H40C 109.5
H40A C40 H40C 109.5
H40B C40 H40C 109.5
C38 C41 H41A 109.5
C38 C41 H41B 109.5
H41A C41 H41B 109.5
C38 C41 H41C 109.5
H41A C41 H41C 109.5
H41B C41 H41C 109.5

loop_
_geom_bond_atom_site_label_1
_geom_bond_atom_site_label_2
_geom_bond_distance
Fe1 N1 1.9950(16)
Fe1 N2 2.0155(17)
Fe1 C31 2.155(2)
Fe1 S1 2.5232(6)
S1 C16 1.767(2)
S1 C1 1.781(2)
N1 C6 1.383(2)
N1 C7 1.430(2)
N2 C21 1.365(2)
N2 C22 1.426(2)
N3 C32 1.364(3)
N3 C31 1.374(2)
N3 C34 1.494(3)
N4 C31 1.363(3)
N4 C33 1.370(3)
N4 C38 1.490(3)
C1 C2 1.381(3)
C1 C6 1.410(3)
C2 C3 1.373(3)
C2 H2 0.9300
C3 C4 1.380(3)
C3 H3 0.9300
C4 C5 1.377(3)
C4 H4 0.9300
C5 C6 1.409(3)
C5 H5 0.9300
C7 C8 1.397(3)
C7 C12 1.410(3)
C8 C9 1.393(3)
C8 C13 1.494(3)
C9 C10 1.380(3)
C9 H9 0.9300
C10 C11 1.366(3)
C10 C14 1.516(3)
C11 C12 1.388(3)
C11 H11 0.9300
C12 C15 1.500(3)
C13 H13A 0.9600
C13 H13B 0.9600
C13 H13C 0.9600
C14 H14A 0.9600
C14 H14B 0.9600
C14 H14C 0.9600
C15 H15A 0.9600
C15 H15B 0.9600
C15 H15C 0.9600
C16 C17 1.386(3)
C16 C21 1.411(3)
C17 C18 1.378(3)
C17 H17 0.9300
C18 C19 1.372(3)
C18 H18 0.9300
C19 C20 1.370(3)
C19 H19 0.9300
C20 C21 1.414(3)
C20 H20 0.9300
C22 C23 1.394(3)
C22 C27 1.407(3)
C23 C24 1.382(3)
C23 C28 1.511(3)
C24 C25 1.383(3)
C24 H24 0.9300
C25 C26 1.383(3)
C25 C29 1.508(3)
C26 C27 1.379(3)
C26 H26 0.9300
C27 C30 1.501(3)
C28 H28A 0.9600
C28 H28B 0.9600
C28 H28C 0.9600
C29 H29A 0.9600
C29 H29B 0.9600
C29 H29C 0.9600
C30 H30A 0.9600
C30 H30B 0.9600
C30 H30C 0.9600
C32 C33 1.331(3)
C32 H32 0.9300
C33 H33 0.9300
C34 C35 1.510(3)
C34 C37 1.528(3)
C34 C36 1.531(3)
C35 H35A 0.9600
C35 H35B 0.9600
C35 H35C 0.9600
C36 H36A 0.9600
C36 H36B 0.9600
C36 H36C 0.9600
C37 H37A 0.9600
C37 H37B 0.9600
C37 H37C 0.9600
C38 C41 1.509(3)
C38 C40 1.521(3)
C38 C39 1.524(3)
C39 H39A 0.9600
C39 H39B 0.9600
C39 H39C 0.9600
C40 H40A 0.9600
C40 H40B 0.9600
C40 H40C 0.9600
C41 H41A 0.9600
C41 H41B 0.9600
C41 H41C 0.9600

loop_
_geom_torsion_atom_site_label_1
_geom_torsion_atom_site_label_2
_geom_torsion_atom_site_label_3
_geom_torsion_atom_site_label_4
_geom_torsion
N1 Fe1 S1 C16 -130.38(8)
N2 Fe1 S1 C16 -5.72(8)
C31 Fe1 S1 C16 108.85(9)
N1 Fe1 S1 C1 -24.71(8)
N2 Fe1 S1 C1 99.95(8)
C31 Fe1 S1 C1 -145.48(9)
N2 Fe1 N1 C6 -46.02(17)
C31 Fe1 N1 C6 148.87(14)
S1 Fe1 N1 C6 28.13(14)
N2 Fe1 N1 C7 126.37(15)
C31 Fe1 N1 C7 -38.74(18)
S1 Fe1 N1 C7 -159.48(16)
N1 Fe1 N2 C21 81.09(17)
C31 Fe1 N2 C21 -113.06(16)
S1 Fe1 N2 C21 7.03(15)
N1 Fe1 N2 C22 -101.80(15)
C31 Fe1 N2 C22 64.05(16)
S1 Fe1 N2 C22 -175.85(15)
C16 S1 C1 C2 -65.90(18)
Fe1 S1 C1 C2 -162.10(16)
C16 S1 C1 C6 120.38(16)
Fe1 S1 C1 C6 24.19(15)
C6 C1 C2 C3 -0.5(3)
S1 C1 C2 C3 -173.97(18)
C1 C2 C3 C4 1.7(4)
C2 C3 C4 C5 -0.6(4)
C3 C4 C5 C6 -1.8(4)
C7 N1 C6 C5 -13.8(3)
Fe1 N1 C6 C5 159.02(16)
C7 N1 C6 C1 166.69(18)
Fe1 N1 C6 C1 -20.5(2)
C4 C5 C6 N1 -176.7(2)
C4 C5 C6 C1 2.9(3)
C2 C1 C6 N1 177.80(19)
S1 C1 C6 N1 -8.6(3)
C2 C1 C6 C5 -1.8(3)
S1 C1 C6 C5 171.80(15)
C6 N1 C7 C8 -98.6(2)
Fe1 N1 C7 C8 88.9(2)
C6 N1 C7 C12 85.0(2)
Fe1 N1 C7 C12 -87.4(2)
C12 C7 C8 C9 3.6(3)
N1 C7 C8 C9 -172.85(19)
C12 C7 C8 C13 -176.9(2)
N1 C7 C8 C13 6.7(3)
C7 C8 C9 C10 -0.7(3)
C13 C8 C9 C10 179.8(2)
C8 C9 C10 C11 -2.2(3)
C8 C9 C10 C14 177.9(2)
C9 C10 C11 C12 2.2(3)
C14 C10 C11 C12 -178.0(2)
C10 C11 C12 C7 0.8(3)
C10 C11 C12 C15 180.0(2)
C8 C7 C12 C11 -3.7(3)
N1 C7 C12 C11 172.69(18)
C8 C7 C12 C15 177.1(2)
N1 C7 C12 C15 -6.5(3)
C1 S1 C16 C17 96.25(18)
Fe1 S1 C16 C17 -170.49(17)
C1 S1 C16 C21 -87.92(17)
Fe1 S1 C16 C21 5.33(16)
C21 C16 C17 C18 3.2(3)
S1 C16 C17 C18 178.84(18)
C16 C17 C18 C19 -0.5(4)
C17 C18 C19 C20 -0.6(4)
C18 C19 C20 C21 -0.9(4)
C22 N2 C21 C16 177.12(17)
Fe1 N2 C21 C16 -5.7(3)
C22 N2 C21 C20 -4.2(3)
Fe1 N2 C21 C20 173.03(16)
C17 C16 C21 N2 174.5(2)
S1 C16 C21 N2 -1.3(3)
C17 C16 C21 C20 -4.4(3)
S1 C16 C21 C20 179.92(16)
C19 C20 C21 N2 -175.5(2)
C19 C20 C21 C16 3.3(3)
C21 N2 C22 C23 93.3(2)
Fe1 N2 C22 C23 -83.9(2)
C21 N2 C22 C27 -89.4(2)
Fe1 N2 C22 C27 93.33(19)
C27 C22 C23 C24 -5.3(3)
N2 C22 C23 C24 172.02(18)
C27 C22 C23 C28 174.2(2)
N2 C22 C23 C28 -8.5(3)
C22 C23 C24 C25 1.2(3)
C28 C23 C24 C25 -178.2(2)
C23 C24 C25 C26 2.9(3)
C23 C24 C25 C29 -177.0(2)
C24 C25 C26 C27 -2.9(3)
C29 C25 C26 C27 176.9(2)
C25 C26 C27 C22 -1.1(3)
C25 C26 C27 C30 176.8(2)
C23 C22 C27 C26 5.2(3)
N2 C22 C27 C26 -172.09(17)
C23 C22 C27 C30 -172.68(19)
N2 C22 C27 C30 10.0(3)
C33 N4 C31 N3 0.9(2)
C38 N4 C31 N3 176.99(19)
C33 N4 C31 Fe1 179.30(17)
C38 N4 C31 Fe1 -4.6(3)
C32 N3 C31 N4 -0.3(2)
C34 N3 C31 N4 179.65(19)
C32 N3 C31 Fe1 -178.57(18)
C34 N3 C31 Fe1 1.3(3)
N1 Fe1 C31 N4 77.52(19)
N2 Fe1 C31 N4 -88.55(19)
S1 Fe1 C31 N4 176.15(15)
N1 Fe1 C31 N3 -104.53(19)
N2 Fe1 C31 N3 89.40(19)
S1 Fe1 C31 N3 -5.9(2)
C31 N3 C32 C33 -0.5(3)
C34 N3 C32 C33 179.6(2)
N3 C32 C33 N4 1.0(3)
C31 N4 C33 C32 -1.3(3)
C38 N4 C33 C32 -177.7(2)
C32 N3 C34 C35 -115.9(2)
C31 N3 C34 C35 64.2(3)
C32 N3 C34 C37 3.1(3)
C31 N3 C34 C37 -176.8(2)
C32 N3 C34 C36 120.9(2)
C31 N3 C34 C36 -59.0(3)
C31 N4 C38 C41 16.2(3)
C33 N4 C38 C41 -168.0(2)
C31 N4 C38 C40 -104.1(3)
C33 N4 C38 C40 71.6(3)
C31 N4 C38 C39 135.1(2)
C33 N4 C38 C39 -49.2(3)
